data_2240123
loop_
_publ_author_name
'Penthala, Narsimha Reddy'
'Madadi, Nikhil Reddy'
'Bommagani, Shobanbabu'
'Parkin, Sean'
'Crooks, Peter A.'

_publ_section_title
;
 Comparison of crystal structures of
 4-(benzo[<i>b</i>]thiophen-2-yl)-5-(3,4,5-trimethoxyphenyl)-2<i>H</i>-1,2,3-triazole
 and
 4-(benzo[<i>b</i>]thiophen-2-yl)-2-methyl-5-(3,4,5-trimethoxyphenyl)-2<i>H</i>-1,2,3-triazole
;
_journal_coeditor_code HG5414
_journal_issue 11
_journal_name_full 'Acta Crystallographica Section E'
_journal_page_first 392
_journal_page_last 395
_journal_paper_doi 10.1107/S1600536814023095
_journal_volume 70
_journal_year 2014
_chemical_formula_iupac 'C19 H17 N3 O3 S'
_chemical_formula_moiety 'C19 H17 N3 O3 S'
_chemical_formula_sum 'C19 H17 N3 O3 S'
_chemical_formula_weight 367.41
_chemical_name_systematic 4-(Benzo[<i>b</i>]thiophen-2-yl)-5-(3,4,5-trimethoxyphenyl)-2<i>H</i>-1,2,3-triazole
_space_group_crystal_system monoclinic
_space_group_IT_number 14
_space_group_name_Hall '-P 2yn'
_space_group_name_H-M_alt 'P 1 21/n 1'
_symmetry_space_group_name_Hall '-P 2yn'
_symmetry_space_group_name_H-M 'P 1 21/n 1'
_atom_sites_solution_hydrogens difmap
_atom_sites_solution_primary direct
_atom_sites_solution_secondary difmap
_audit_creation_method SHELXL-2013
_cell_angle_alpha 90
_cell_angle_beta 105.5046(7)
_cell_angle_gamma 90
_cell_formula_units_Z 4
_cell_length_a 11.8983(2)
_cell_length_b 8.18600(10)
_cell_length_c 18.4582(3)
_cell_measurement_reflns_used 4236
_cell_measurement_temperature 90.0(2)
_cell_measurement_theta_max 27.48
_cell_measurement_theta_min 1.00
_cell_volume 1732.39(5)
_computing_cell_refinement
;
<i>SCALEPACK</i> (Otwinowski & Minor, 2006)
;
_computing_data_collection
;
<i>COLLECT</i> (Nonius, 1998)
;
_computing_data_reduction
;
<i>DENZO-SMN</i> (Otwinowski & Minor, 2006)
;
_computing_molecular_graphics
;
<i>XP in SHELXTL</i> (Sheldrick, 2008b)
;
_computing_publication_material
;
<i>SHELXL2013</i> (Sheldrick, 2008b) and <i>CIFFIX</i> (Parkin,
2013)
;
_computing_structure_refinement
;
<i>SHELXL2013</i> (Sheldrick, 2008b)
;
_computing_structure_solution
;
<i>SHELXS97</i> (Sheldrick, 2008b)
;
_diffrn_ambient_temperature 90.0(2)
_diffrn_detector_area_resol_mean 9.1
_diffrn_measured_fraction_theta_full 1.000
_diffrn_measured_fraction_theta_max 0.999
_diffrn_measurement_device_type 'Nonius KappaCCD diffractometer'
_diffrn_measurement_method '\f and \w scans at fixed \c = 55\%'
_diffrn_radiation_type MoK\a
_diffrn_radiation_wavelength 0.71073
_diffrn_reflns_av_R_equivalents 0.0448
_diffrn_reflns_limit_h_max 15
_diffrn_reflns_limit_h_min -15
_diffrn_reflns_limit_k_max 10
_diffrn_reflns_limit_k_min -10
_diffrn_reflns_limit_l_max 22
_diffrn_reflns_limit_l_min -23
_diffrn_reflns_number 28105
_diffrn_reflns_theta_full 25.242
_diffrn_reflns_theta_max 27.500
_diffrn_reflns_theta_min 1.838
_exptl_absorpt_coefficient_mu 0.212
_exptl_absorpt_correction_T_max 0.966
_exptl_absorpt_correction_T_min 0.816
_exptl_absorpt_correction_type multi-scan
_exptl_absorpt_process_details
;
(<i>SADABS</i>; Sheldrick, 2008a)
;
_exptl_crystal_colour yellow
_exptl_crystal_density_diffrn 1.409
_exptl_crystal_description plate
_exptl_crystal_F_000 768
_exptl_crystal_size_max 0.300
_exptl_crystal_size_mid 0.300
_exptl_crystal_size_min 0.050
_refine_diff_density_max 0.552
_refine_diff_density_min -0.289
_refine_ls_extinction_method none
_refine_ls_goodness_of_fit_ref 1.072
_refine_ls_hydrogen_treatment mixed
_refine_ls_matrix_type full
_refine_ls_number_parameters 241
_refine_ls_number_reflns 3984
_refine_ls_number_restraints 0
_refine_ls_restrained_S_all 1.072
_refine_ls_R_factor_all 0.0611
_refine_ls_R_factor_gt 0.0440
_refine_ls_shift/su_max 0.000
_refine_ls_shift/su_mean 0.000
_refine_ls_structure_factor_coef Fsqd
_refine_ls_weighting_details 'w=1/[\s^2^(Fo^2^)+(0.0707P)^2^+0.6092P] where P=(Fo^2^+2Fc^2^)/3'
_refine_ls_weighting_scheme calc
_refine_ls_wR_factor_gt 0.1129
_refine_ls_wR_factor_ref 0.1240
_reflns_number_gt 3093
_reflns_number_total 3984
_reflns_threshold_expression I>2\s(I)
_cod_data_source_file hg5414sup1.cif
_cod_data_source_block I
_cod_database_code 2240123
_cod_database_fobs_code 2240123
_shelx_space_group_comment
;
The symmetry employed for this shelxl refinement is uniquely defined
by the following loop, which should always be used as a source of
symmetry information in preference to the above space-group names.
They are only intended as comments.
;
_shelx_estimated_absorpt_t_min 0.939
_shelx_estimated_absorpt_t_max 0.989
_shelxl_version_number 2013-4

loop_
_space_group_symop_operation_xyz
'x, y, z'
'-x+1/2, y+1/2, -z+1/2'
'-x, -y, -z'
'x-1/2, -y-1/2, z-1/2'

loop_
_atom_site_type_symbol
_atom_site_label
_atom_site_fract_x
_atom_site_fract_y
_atom_site_fract_z
_atom_site_U_iso_or_equiv
_atom_site_adp_type
_atom_site_calc_flag
_atom_site_occupancy
S S1 0.39424(4) 0.67530(6) 0.05935(2) 0.02500(14) Uani d 1
N N1 0.13369(12) 0.64131(18) 0.05222(8) 0.0209(3) Uani d 1
N N2 0.03228(12) 0.67054(18) 0.06649(8) 0.0214(3) Uani d 1
H H2N -0.0306(18) 0.686(2) 0.0298(12) 0.026 Uiso d 1
N N3 0.03376(12) 0.68041(18) 0.13868(8) 0.0201(3) Uani d 1
O O1 0.07856(10) 0.60706(15) 0.42702(6) 0.0223(3) Uani d 1
O O2 0.30089(10) 0.69738(14) 0.49128(6) 0.0196(3) Uani d 1
O O3 0.44759(9) 0.76268(15) 0.40977(6) 0.0208(3) Uani d 1
C C1 0.33215(14) 0.5986(2) 0.12815(9) 0.0186(3) Uani d 1
C C2 0.41132(14) 0.5191(2) 0.18353(9) 0.0195(3) Uani d 1
H H2 0.3920 0.4676 0.2247 0.023 Uiso calc 1
C C3 0.52685(14) 0.5204(2) 0.17387(9) 0.0200(4) Uani d 1
C C4 0.63017(15) 0.4549(2) 0.22005(10) 0.0268(4) Uani d 1
H H4 0.6291 0.3961 0.2642 0.032 Uiso calc 1
C C5 0.73349(15) 0.4767(2) 0.20067(11) 0.0307(4) Uani d 1
H H5 0.8037 0.4322 0.2317 0.037 Uiso calc 1
C C6 0.73606(16) 0.5633(3) 0.13592(12) 0.0331(5) Uani d 1
H H6 0.8084 0.5787 0.1242 0.040 Uiso calc 1
C C7 0.63591(16) 0.6268(2) 0.08883(12) 0.0299(4) Uani d 1
H H7 0.6380 0.6841 0.0445 0.036 Uiso calc 1
C C8 0.53112(14) 0.6047(2) 0.10787(10) 0.0217(4) Uani d 1
C C9 0.20875(14) 0.6295(2) 0.12074(9) 0.0173(3) Uani d 1
C C10 0.14626(13) 0.6547(2) 0.17521(9) 0.0169(3) Uani d 1
C C11 0.18559(14) 0.6599(2) 0.25781(9) 0.0171(3) Uani d 1
C C12 0.10917(14) 0.6200(2) 0.30137(9) 0.0185(3) Uani d 1
H H12 0.0323 0.5837 0.2778 0.022 Uiso calc 1
C C13 0.14657(14) 0.6340(2) 0.37917(9) 0.0181(3) Uani d 1
C C14 0.26154(14) 0.6801(2) 0.41410(9) 0.0171(3) Uani d 1
C C15 0.33703(13) 0.7182(2) 0.37040(9) 0.0176(3) Uani d 1
C C16 0.29866(14) 0.7127(2) 0.29248(9) 0.0172(3) Uani d 1
H H16 0.3492 0.7448 0.2629 0.021 Uiso calc 1
C C17 -0.04088(14) 0.5647(3) 0.39398(10) 0.0260(4) Uani d 1
H H17A -0.0797 0.6537 0.3612 0.039 Uiso calc 1
H H17B -0.0800 0.5468 0.4338 0.039 Uiso calc 1
H H17C -0.0447 0.4646 0.3643 0.039 Uiso calc 1
C C18 0.32569(16) 0.5438(2) 0.53021(10) 0.0259(4) Uani d 1
H H18A 0.2566 0.4735 0.5159 0.039 Uiso calc 1
H H18B 0.3464 0.5630 0.5846 0.039 Uiso calc 1
H H18C 0.3909 0.4904 0.5167 0.039 Uiso calc 1
C C19 0.53268(14) 0.7777(2) 0.36776(9) 0.0212(4) Uani d 1
H H19A 0.5353 0.6761 0.3402 0.032 Uiso calc 1
H H19B 0.6095 0.7987 0.4023 0.032 Uiso calc 1
H H19C 0.5113 0.8685 0.3321 0.032 Uiso calc 1

loop_
_atom_site_aniso_label
_atom_site_aniso_U_11
_atom_site_aniso_U_22
_atom_site_aniso_U_33
_atom_site_aniso_U_12
_atom_site_aniso_U_13
_atom_site_aniso_U_23
S1 0.0206(2) 0.0338(3) 0.0226(2) 0.00439(18) 0.00931(17) 0.00745(18)
N1 0.0158(7) 0.0285(8) 0.0174(7) -0.0002(6) 0.0024(5) 0.0010(6)
N2 0.0157(7) 0.0307(8) 0.0159(7) 0.0012(6) 0.0006(6) 0.0012(6)
N3 0.0156(7) 0.0280(8) 0.0155(7) -0.0002(6) 0.0018(5) 0.0006(6)
O1 0.0161(6) 0.0335(7) 0.0177(6) -0.0042(5) 0.0052(5) 0.0008(5)
O2 0.0195(6) 0.0246(6) 0.0131(5) -0.0010(5) 0.0018(4) 0.0004(5)
O3 0.0130(5) 0.0316(7) 0.0172(6) -0.0039(5) 0.0028(4) -0.0021(5)
C1 0.0164(8) 0.0221(9) 0.0172(8) -0.0025(6) 0.0043(6) -0.0024(6)
C2 0.0180(8) 0.0209(9) 0.0192(8) 0.0007(7) 0.0043(6) 0.0000(6)
C3 0.0174(8) 0.0200(9) 0.0228(8) -0.0011(6) 0.0054(6) -0.0037(7)
C4 0.0222(9) 0.0298(10) 0.0265(9) 0.0032(7) 0.0033(7) -0.0050(8)
C5 0.0172(8) 0.0348(11) 0.0370(10) 0.0046(8) 0.0021(7) -0.0094(9)
C6 0.0187(9) 0.0350(11) 0.0487(12) -0.0004(8) 0.0143(8) -0.0058(9)
C7 0.0246(9) 0.0310(10) 0.0389(11) -0.0005(8) 0.0169(8) 0.0014(8)
C8 0.0189(8) 0.0234(9) 0.0239(9) 0.0007(7) 0.0076(7) 0.0002(7)
C9 0.0157(8) 0.0197(8) 0.0156(8) -0.0001(6) 0.0025(6) 0.0009(6)
C10 0.0134(7) 0.0201(8) 0.0164(8) -0.0004(6) 0.0025(6) 0.0011(6)
C11 0.0160(8) 0.0181(8) 0.0165(8) 0.0012(6) 0.0030(6) -0.0001(6)
C12 0.0155(8) 0.0211(9) 0.0174(8) -0.0014(6) 0.0016(6) 0.0001(6)
C13 0.0168(8) 0.0211(9) 0.0170(8) -0.0007(6) 0.0055(6) 0.0014(6)
C14 0.0176(8) 0.0197(8) 0.0132(7) 0.0008(6) 0.0028(6) 0.0011(6)
C15 0.0129(7) 0.0196(8) 0.0183(8) -0.0004(6) 0.0007(6) -0.0021(6)
C16 0.0159(8) 0.0196(8) 0.0160(8) 0.0006(6) 0.0037(6) 0.0004(6)
C17 0.0139(8) 0.0400(11) 0.0235(9) -0.0043(7) 0.0041(7) 0.0044(8)
C18 0.0266(9) 0.0292(10) 0.0197(8) -0.0005(7) 0.0024(7) 0.0069(7)
C19 0.0143(8) 0.0301(9) 0.0193(8) -0.0014(7) 0.0047(6) 0.0006(7)

loop_
_atom_type_symbol
_atom_type_description
_atom_type_scat_dispersion_real
_atom_type_scat_dispersion_imag
_atom_type_scat_source
C C 0.0033 0.0016 'International Tables Vol C Tables 4.2.6.8 and 6.1.1.4'
H H 0.0000 0.0000 'International Tables Vol C Tables 4.2.6.8 and 6.1.1.4'
N N 0.0061 0.0033 'International Tables Vol C Tables 4.2.6.8 and 6.1.1.4'
O O 0.0106 0.0060 'International Tables Vol C Tables 4.2.6.8 and 6.1.1.4'
S S 0.1246 0.1234 'International Tables Vol C Tables 4.2.6.8 and 6.1.1.4'

loop_
_geom_angle_atom_site_label_1
_geom_angle_atom_site_label_2
_geom_angle_atom_site_label_3
_geom_angle
_geom_angle_publ_flag
C8 S1 C1 91.50(8) y
N2 N1 C9 103.74(13) y
N1 N2 N3 116.21(14) ?
N1 N2 H2N 120.6(13) ?
N3 N2 H2N 123.2(13) ?
N2 N3 C10 103.74(13) y
C13 O1 C17 117.13(13) ?
C14 O2 C18 113.13(13) ?
C15 O3 C19 116.85(12) ?
C2 C1 C9 129.19(15) ?
C2 C1 S1 112.12(12) ?
C9 C1 S1 118.67(12) ?
C1 C2 C3 113.49(15) ?
C1 C2 H2 123.3 ?
C3 C2 H2 123.3 ?
C4 C3 C8 118.91(16) ?
C4 C3 C2 129.50(16) y
C8 C3 C2 111.58(15) ?
C5 C4 C3 119.33(18) ?
C5 C4 H4 120.3 ?
C3 C4 H4 120.3 ?
C4 C5 C6 120.79(17) ?
C4 C5 H5 119.6 ?
C6 C5 H5 119.6 ?
C7 C6 C5 121.26(17) ?
C7 C6 H6 119.4 ?
C5 C6 H6 119.4 ?
C6 C7 C8 118.28(18) ?
C6 C7 H7 120.9 ?
C8 C7 H7 120.9 ?
C7 C8 C3 121.41(16) ?
C7 C8 S1 127.30(15) ?
C3 C8 S1 111.27(12) ?
N1 C9 C10 108.37(14) ?
N1 C9 C1 119.98(15) ?
C10 C9 C1 131.64(14) y
N3 C10 C9 107.94(14) ?
N3 C10 C11 120.88(14) ?
C9 C10 C11 131.16(14) y
C16 C11 C12 120.15(15) ?
C16 C11 C10 119.01(14) ?
C12 C11 C10 120.77(14) ?
C13 C12 C11 119.68(15) ?
C13 C12 H12 120.2 ?
C11 C12 H12 120.2 ?
O1 C13 C12 124.98(14) ?
O1 C13 C14 114.89(14) y
C12 C13 C14 120.12(15) ?
O2 C14 C15 118.70(14) ?
O2 C14 C13 121.49(14) ?
C15 C14 C13 119.72(14) ?
O3 C15 C16 124.11(15) ?
O3 C15 C14 115.35(14) ?
C16 C15 C14 120.54(14) ?
C15 C16 C11 119.66(15) ?
C15 C16 H16 120.2 ?
C11 C16 H16 120.2 ?
O1 C17 H17A 109.5 ?
O1 C17 H17B 109.5 ?
H17A C17 H17B 109.5 ?
O1 C17 H17C 109.5 ?
H17A C17 H17C 109.5 ?
H17B C17 H17C 109.5 ?
O2 C18 H18A 109.5 ?
O2 C18 H18B 109.5 ?
H18A C18 H18B 109.5 ?
O2 C18 H18C 109.5 ?
H18A C18 H18C 109.5 ?
H18B C18 H18C 109.5 ?
O3 C19 H19A 109.5 ?
O3 C19 H19B 109.5 ?
H19A C19 H19B 109.5 ?
O3 C19 H19C 109.5 ?
H19A C19 H19C 109.5 ?
H19B C19 H19C 109.5 ?

loop_
_geom_bond_atom_site_label_1
_geom_bond_atom_site_label_2
_geom_bond_distance
_geom_bond_publ_flag
S1 C8 1.7345(17) ?
S1 C1 1.7474(17) ?
N1 N2 1.324(2) y
N1 C9 1.343(2) y
N2 N3 1.330(2) y
N2 H2N 0.87(2) y
N3 C10 1.345(2) y
O1 C13 1.3660(19) ?
O1 C17 1.4313(19) ?
O2 C14 1.3829(19) ?
O2 C18 1.439(2) ?
O3 C15 1.3712(19) ?
O3 C19 1.4356(19) ?
C1 C2 1.357(2) ?
C1 C9 1.460(2) ?
C2 C3 1.433(2) ?
C2 H2 0.9500 ?
C3 C4 1.402(2) ?
C3 C8 1.413(2) ?
C4 C5 1.381(3) ?
C4 H4 0.9500 ?
C5 C6 1.397(3) ?
C5 H5 0.9500 ?
C6 C7 1.375(3) ?
C6 H6 0.9500 ?
C7 C8 1.395(2) ?
C7 H7 0.9500 ?
C9 C10 1.416(2) ?
C10 C11 1.471(2) ?
C11 C16 1.395(2) ?
C11 C12 1.404(2) ?
C12 C13 1.390(2) ?
C12 H12 0.9500 ?
C13 C14 1.399(2) ?
C14 C15 1.394(2) ?
C15 C16 1.389(2) ?
C16 H16 0.9500 ?
C17 H17A 0.9800 ?
C17 H17B 0.9800 ?
C17 H17C 0.9800 ?
C18 H18A 0.9800 ?
C18 H18B 0.9800 ?
C18 H18C 0.9800 ?
C19 H19A 0.9800 ?
C19 H19B 0.9800 ?
C19 H19C 0.9800 ?

loop_
_geom_hbond_atom_site_label_D
_geom_hbond_atom_site_label_H
_geom_hbond_atom_site_label_A
_geom_hbond_site_symmetry_A
_geom_hbond_distance_DH
_geom_hbond_distance_HA
_geom_hbond_distance_DA
_geom_hbond_angle_DHA
N2 H2N O2 4_575 0.87(2) 2.16(2) 2.9381(18) 147.6(18)
N2 H2N O3 4_575 0.87(2) 2.20(2) 2.8503(18) 130.8(17)

loop_
_geom_torsion_atom_site_label_1
_geom_torsion_atom_site_label_2
_geom_torsion_atom_site_label_3
_geom_torsion_atom_site_label_4
_geom_torsion
C9 N1 N2 N3 0.50(19)
N1 N2 N3 C10 -0.27(19)
C8 S1 C1 C2 -1.94(14)
C8 S1 C1 C9 176.59(14)
C9 C1 C2 C3 -176.73(16)
S1 C1 C2 C3 1.60(19)
C1 C2 C3 C4 178.36(18)
C1 C2 C3 C8 -0.3(2)
C8 C3 C4 C5 1.1(3)
C2 C3 C4 C5 -177.44(17)
C3 C4 C5 C6 0.2(3)
C4 C5 C6 C7 -1.2(3)
C5 C6 C7 C8 1.0(3)
C6 C7 C8 C3 0.3(3)
C6 C7 C8 S1 178.72(15)
C4 C3 C8 C7 -1.4(3)
C2 C3 C8 C7 177.41(16)
C4 C3 C8 S1 -179.98(13)
C2 C3 C8 S1 -1.20(19)
C1 S1 C8 C7 -176.74(18)
C1 S1 C8 C3 1.76(14)
N2 N1 C9 C10 -0.50(18)
N2 N1 C9 C1 -179.41(15)
C2 C1 C9 N1 -150.00(18)
S1 C1 C9 N1 31.8(2)
C2 C1 C9 C10 31.4(3)
S1 C1 C9 C10 -146.86(16)
N2 N3 C10 C9 -0.08(18)
N2 N3 C10 C11 178.42(15)
N1 C9 C10 N3 0.37(19)
C1 C9 C10 N3 179.11(17)
N1 C9 C10 C11 -177.91(16)
C1 C9 C10 C11 0.8(3)
N3 C10 C11 C16 -148.68(16)
C9 C10 C11 C16 29.4(3)
N3 C10 C11 C12 28.3(2)
C9 C10 C11 C12 -153.60(18)
C16 C11 C12 C13 0.3(2)
C10 C11 C12 C13 -176.69(15)
C17 O1 C13 C12 -1.4(2)
C17 O1 C13 C14 178.07(15)
C11 C12 C13 O1 176.42(15)
C11 C12 C13 C14 -3.1(2)
C18 O2 C14 C15 -105.70(17)
C18 O2 C14 C13 77.81(19)
O1 C13 C14 O2 -0.5(2)
C12 C13 C14 O2 179.04(15)
O1 C13 C14 C15 -176.96(14)
C12 C13 C14 C15 2.6(2)
C19 O3 C15 C16 -10.7(2)
C19 O3 C15 C14 170.44(14)
O2 C14 C15 O3 3.1(2)
C13 C14 C15 O3 179.67(15)
O2 C14 C15 C16 -175.80(15)
C13 C14 C15 C16 0.8(2)
O3 C15 C16 C11 177.62(15)
C14 C15 C16 C11 -3.6(2)
C12 C11 C16 C15 3.1(2)
C10 C11 C16 C15 -179.95(15)
